data_1511081
loop_
_publ_author_name
'Boy, I.'
'Kniep, R.'
'Engelmann, H.'
'Schaefer, G.'

_publ_section_title
;
 K (Zn B P2 O8) and A (Zn B P2 O8) (A= NH4+, Rb+, Cs+):
 Zincoborophosphates as a new class of compounds with tetrahedral
 framework structures
;
_journal_name_full 'Angew. Chem. Int. ed.'
_journal_page_first 3642
_journal_page_last 3644
_journal_volume 38
_journal_year 1999
_chemical_formula_sum 'B Cs O8 P2 Zn'
_chemical_name_systematic 'Cs (Zn B P2 O8)'
_space_group_IT_number 2
_symmetry_space_group_name_Hall '-P 1'
_symmetry_space_group_name_H-M 'P -1'
_cell_angle_alpha 118.048
_cell_angle_beta 102.96
_cell_angle_gamma 104.498
_cell_formula_units_Z 2
_cell_length_a 7.5062
_cell_length_b 7.914
_cell_length_c 8.038
_cell_volume 373.887
_citation_journal_id_ASTM ACIEF5
_cod_data_source_file boron0-1_179.cif
_cod_data_source_block B1Cs1O8P2Zn1
_cod_original_cell_volume 373.8873
_cod_original_formula_sum 'B1 Cs1 O8 P2 Zn1'
_cod_database_code 1511081

loop_
_symmetry_equiv_pos_as_xyz
x,y,z
-x,-y,-z

loop_
_atom_site_label
_atom_site_type_symbol
_atom_site_fract_x
_atom_site_fract_y
_atom_site_fract_z
_atom_site_occupancy
_atom_site_U_iso_or_equiv
Cs1 Cs+1 0.26487 0.64684 0.40501 1 0.0
O2 O-2 0.0968 0.2769 0.4907 1 0.0
O5 O-2 0.4542 0.2416 0.0872 1 0.0
O7 O-2 0.751 0.4242 0.0526 1 0.0
Zn1 Zn+2 0.20146 0.29329 0.74337 1 0.0
O1 O-2 0.0124 0.8885 0.2398 1 0.0
P1 P+5 0.0404 0.0978 0.2716 1 0.0
O3 O-2 0.2076 0.172 0.206 1 0.0
P2 P+5 0.4421 0.7712 0.0628 1 0.0
O6 O-2 0.5996 0.03 0.8488 1 0.0
O4 O-2 0.4175 0.2043 0.7502 1 0.0
B1 B+3 0.3004 0.0685 0.0712 1 0.0
O8 O-2 0.8452 0.0905 0.1445 1 0.0
